data_1529156
loop_
_publ_author_name
'Pelloquin, D.'
'Hebert, S.'
'Raveau, B.'
'Maignan, A.'

_publ_section_title
;
 A new thermoelectric misfit cobaltite: (Sr2 Co O3) (Co O2)1.8
;
_journal_name_full 'Solid State Sciences'
_journal_page_first 167
_journal_page_last 172
_journal_volume 6
_journal_year 2004
_chemical_formula_sum 'Co1.796 O3.592'
_chemical_name_systematic '(Sr2 Co O3) (Co O2)1.796'
_space_group_IT_number 12
_symmetry_space_group_name_Hall '-C 2y'
_symmetry_space_group_name_H-M 'C 1 2/m 1'
_cell_angle_alpha 90
_cell_angle_beta 98.05
_cell_angle_gamma 90
_cell_formula_units_Z 2
_cell_length_a 4.93
_cell_length_b 2.803
_cell_length_c 11.14
_cell_volume 152.424
_citation_journal_id_ASTM SSSCFJ
_cod_data_source_file Pelloquin_SSSCFJ_2004_37.cif
_cod_data_source_block Co1.796O3.592
_cod_original_cell_volume 152.4244
_cod_database_code 1529156

loop_
_symmetry_equiv_pos_as_xyz
x,y,z
-x,y,-z
-x,-y,-z
x,-y,z
x+1/2,y+1/2,z
-x+1/2,y+1/2,-z
-x+1/2,-y+1/2,-z
x+1/2,-y+1/2,z

loop_
_atom_site_label
_atom_site_type_symbol
_atom_site_fract_x
_atom_site_fract_y
_atom_site_fract_z
_atom_site_occupancy
_atom_site_U_iso_or_equiv
O1 O-2 0.16 0.75 0.43 0.898 0.0
Co1 Co+4 0.75 0.75 0 0.898 0.0
